data_7054865
loop_
_publ_author_name
'Adonin, Sergey A.'
'Rakhmanova, Marianna E.'
'Smolentsev, Anton I.'
'Korolkov, Ilya V.'
'Sokolov, Maxim N.'
'Fedin, Vladimir P.'

_publ_section_title
;
 Binuclear Bi(iii) halide complexes with 4,4&#x2032;-ethylenepyridinium
 cations: luminescence tuning by reversible solvation
;
_journal_issue 7
_journal_name_full 'New J. Chem.'
_journal_page_first 5529
_journal_paper_doi 10.1039/C5NJ00889A
_journal_volume 39
_journal_year 2015
_chemical_formula_moiety '2(C12 H14 N2), Bi2 Cl10, 2(H2 O)'
_chemical_formula_sum 'C24 H32 Bi2 Cl10 N4 O2'
_chemical_formula_weight 1181.00
_chemical_name_systematic
; 
 ? 
;
_space_group_IT_number 2
_symmetry_cell_setting triclinic
_symmetry_space_group_name_Hall '-P 1'
_symmetry_space_group_name_H-M 'P -1'
_atom_sites_solution_hydrogens geom
_atom_sites_solution_primary direct
_atom_sites_solution_secondary difmap
_audit_creation_method SHELXL-97
_audit_update_record
;
2015-03-28 deposited with the CCDC.
2015-05-15 downloaded from the CCDC.
;
_cell_angle_alpha 78.4430(10)
_cell_angle_beta 85.2330(10)
_cell_angle_gamma 72.7580(10)
_cell_formula_units_Z 2
_cell_length_a 10.9907(6)
_cell_length_b 11.3474(6)
_cell_length_c 15.5308(8)
_cell_measurement_temperature 150(2)
_cell_volume 1811.81(17)
_computing_cell_refinement 'Bruker SAINT'
_computing_data_collection 'Bruker APEX2'
_computing_data_reduction 'Bruker SAINT'
_computing_molecular_graphics 'Bruker SHELXTL'
_computing_publication_material 'Bruker SHELXTL'
_computing_structure_refinement 'Bruker SHELXTL'
_computing_structure_solution 'Bruker SHELXTL'
_diffrn_ambient_temperature 150(2)
_diffrn_detector_area_resol_mean 25
_diffrn_measured_fraction_theta_full 0.998
_diffrn_measured_fraction_theta_max 0.998
_diffrn_measurement_device_type 'Bruker Apex DUO CCD area-detector'
_diffrn_measurement_method '\f and \w scans'
_diffrn_radiation_monochromator graphite
_diffrn_radiation_wavelength 0.71073
_diffrn_reflns_av_R_equivalents 0.0314
_diffrn_reflns_av_sigmaI/netI 0.0189
_diffrn_reflns_limit_h_max 14
_diffrn_reflns_limit_h_min -14
_diffrn_reflns_limit_k_max 14
_diffrn_reflns_limit_k_min -14
_diffrn_reflns_limit_l_max 20
_diffrn_reflns_limit_l_min -20
_diffrn_reflns_number 47738
_diffrn_reflns_theta_full 25.25
_diffrn_reflns_theta_max 27.48
_diffrn_reflns_theta_min 1.34
_diffrn_source 'fine-focus sealed tube'
_exptl_absorpt_coefficient_mu 10.467
_exptl_absorpt_correction_T_max 0.3665
_exptl_absorpt_correction_T_min 0.2067
_exptl_absorpt_correction_type multi-scan
_exptl_absorpt_process_details 'Bruker SADABS'
_exptl_crystal_colour colourless
_exptl_crystal_density_diffrn 2.165
_exptl_crystal_density_method 'not measured'
_exptl_crystal_description block
_exptl_crystal_F_000 1112
_exptl_crystal_size_max 0.22
_exptl_crystal_size_mid 0.15
_exptl_crystal_size_min 0.12
_refine_diff_density_max 0.789
_refine_diff_density_min -0.705
_refine_diff_density_rms 0.103
_refine_ls_extinction_method none
_refine_ls_goodness_of_fit_ref 1.056
_refine_ls_hydrogen_treatment mixed
_refine_ls_matrix_type full
_refine_ls_number_parameters 391
_refine_ls_number_reflns 8297
_refine_ls_number_restraints 1
_refine_ls_restrained_S_all 1.057
_refine_ls_R_factor_all 0.0166
_refine_ls_R_factor_gt 0.0137
_refine_ls_shift/su_max 0.004
_refine_ls_shift/su_mean 0.000
_refine_ls_structure_factor_coef Fsqd
_refine_ls_weighting_details 'calc w=1/[\s^2^(Fo^2^)+(0.0140P)^2^+0.4701P] where P=(Fo^2^+2Fc^2^)/3'
_refine_ls_weighting_scheme calc
_refine_ls_wR_factor_gt 0.0336
_refine_ls_wR_factor_ref 0.0347
_reflns_number_gt 7517
_reflns_number_total 8297
_reflns_threshold_expression >2sigma(I)
_cod_data_source_file c5nj00889a2.cif
_cod_data_source_block 1
_cod_depositor_comments
;
The following automatic conversions were performed:

'_symmetry_cell_setting' value 'Triclinic' changed to 'triclinic'
according to
/usr/data/users/saulius/crontab/automatic-downloads/rss-feeds/RSC/lib/dictionaries/cif_core.dic
dictionary named 'cif_core.dic' version 2.4.2 from 2011-04-26.

Automatic conversion script
Id: cif_fix_values 3271 2015-04-21 07:52:19Z andrius 

 Adding full bibliography for 7054865--7054866.cif.
;
_cod_database_code 7054865

loop_
_symmetry_equiv_pos_as_xyz
'x, y, z'
'-x, -y, -z'

loop_
_atom_site_label
_atom_site_type_symbol
_atom_site_fract_x
_atom_site_fract_y
_atom_site_fract_z
_atom_site_U_iso_or_equiv
_atom_site_adp_type
_atom_site_occupancy
_atom_site_symmetry_multiplicity
_atom_site_calc_flag
_atom_site_refinement_flags
Bi1 Bi 0.504728(6) 0.863728(6) -0.071917(4) 0.01308(2) Uani 1 1 d .
Cl1 Cl 0.45506(4) 0.70060(4) 0.07557(3) 0.02049(10) Uani 1 1 d .
N1 N 0.61970(15) 1.00315(15) 0.39010(11) 0.0196(3) Uani 1 1 d .
H1 H 0.6288 0.9410 0.3618 0.024 Uiso 1 1 calc R
C1 C 0.50758(19) 1.09440(19) 0.38649(13) 0.0221(4) Uani 1 1 d .
H1A H 0.4395 1.0909 0.3542 0.026 Uiso 1 1 calc R
Bi2 Bi 0.994729(6) 0.370975(6) 0.423159(4) 0.01259(2) Uani 1 1 d .
Cl2 Cl 0.35920(4) 0.80218(5) -0.16485(3) 0.02189(10) Uani 1 1 d .
N2 N 0.56631(16) 1.56332(16) 0.75515(11) 0.0212(4) Uani 1 1 d .
H2 H 0.5586 1.6235 0.7850 0.025 Uiso 1 1 calc R
C2 C 0.49267(18) 1.19228(18) 0.42984(12) 0.0199(4) Uani 1 1 d .
H2A H 0.4132 1.2554 0.4286 0.024 Uiso 1 1 calc R
Cl3 Cl 0.69239(4) 0.69048(5) -0.12208(3) 0.02301(10) Uani 1 1 d .
N3 N 0.86761(16) 0.47836(15) 0.12210(11) 0.0202(4) Uani 1 1 d .
H3 H 0.8549 0.5388 0.1525 0.024 Uiso 1 1 calc R
C3 C 0.59343(18) 1.19968(18) 0.47574(12) 0.0177(4) Uani 1 1 d .
Cl4 Cl 0.53051(4) 1.03211(4) -0.20892(3) 0.02066(10) Uani 1 1 d .
N4 N 0.96470(16) -0.06074(16) -0.26200(11) 0.0207(4) Uani 1 1 d .
H4 H 0.9725 -0.1199 -0.2928 0.025 Uiso 1 1 calc R
C4 C 0.70708(19) 1.10230(18) 0.47837(13) 0.0211(4) Uani 1 1 d .
H4A H 0.7772 1.1036 0.5097 0.025 Uiso 1 1 calc R
Cl5 Cl 0.69884(4) 0.93887(5) 0.01158(3) 0.02050(10) Uani 1 1 d .
C5 C 0.71732(19) 1.00485(18) 0.43564(13) 0.0213(4) Uani 1 1 d .
H5 H 0.7942 0.9381 0.4384 0.026 Uiso 1 1 calc R
Cl6 Cl 0.98865(4) 0.55748(4) 0.28386(3) 0.01975(10) Uani 1 1 d .
C6 C 0.46070(18) 1.54159(19) 0.73321(13) 0.0215(4) Uani 1 1 d .
H6 H 0.3792 1.5914 0.7491 0.026 Uiso 1 1 calc R
Cl7 Cl 0.84002(4) 0.30450(5) 0.33693(3) 0.02100(10) Uani 1 1 d .
C7 C 0.47060(19) 1.44726(19) 0.68779(13) 0.0216(4) Uani 1 1 d .
H7 H 0.3958 1.4325 0.6713 0.026 Uiso 1 1 calc R
Cl8 Cl 1.18110(4) 0.21375(5) 0.35426(3) 0.02387(11) Uani 1 1 d .
C8 C 0.5907(2) 1.37266(18) 0.66564(12) 0.0201(4) Uani 1 1 d .
Cl9 Cl 0.96644(5) 0.19870(5) 0.56264(3) 0.02355(10) Uani 1 1 d .
C9 C 0.69795(19) 1.40094(18) 0.68798(13) 0.0214(4) Uani 1 1 d .
H9 H 0.7807 1.3541 0.6718 0.026 Uiso 1 1 calc R
Cl10 Cl 0.80979(4) 0.56119(4) 0.50011(3) 0.02003(10) Uani 1 1 d .
C10 C 0.68363(19) 1.49639(19) 0.73323(13) 0.0221(4) Uani 1 1 d .
H10 H 0.7565 1.5152 0.7491 0.027 Uiso 1 1 calc R
C11 C 0.5804(2) 1.30876(18) 0.52027(13) 0.0215(4) Uani 1 1 d .
H11A H 0.4937 1.3675 0.5113 0.026 Uiso 1 1 calc R
H11B H 0.6424 1.3543 0.4933 0.026 Uiso 1 1 calc R
C12 C 0.6037(2) 1.26551(19) 0.61916(13) 0.0271(5) Uani 1 1 d .
H12A H 0.5421 1.2194 0.6457 0.033 Uiso 1 1 calc R
H12B H 0.6905 1.2068 0.6279 0.033 Uiso 1 1 calc R
C13 C 0.77279(19) 0.47652(18) 0.07410(13) 0.0212(4) Uani 1 1 d .
H13 H 0.6941 0.5408 0.0721 0.025 Uiso 1 1 calc R
C14 C 0.78966(18) 0.38131(18) 0.02764(13) 0.0206(4) Uani 1 1 d .
H14 H 0.7225 0.3799 -0.0065 0.025 Uiso 1 1 calc R
C15 C 0.90497(18) 0.28709(17) 0.03055(12) 0.0163(4) Uani 1 1 d .
C16 C 1.00270(18) 0.29556(19) 0.07873(13) 0.0215(4) Uani 1 1 d .
H16 H 1.0840 0.2353 0.0793 0.026 Uiso 1 1 calc R
C17 C 0.98151(19) 0.3912(2) 0.12550(13) 0.0239(4) Uani 1 1 d .
H17 H 1.0470 0.3956 0.1599 0.029 Uiso 1 1 calc R
C18 C 0.84832(19) -0.00344(19) -0.23224(14) 0.0237(4) Uani 1 1 d .
H18 H 0.7765 -0.0275 -0.2441 0.028 Uiso 1 1 calc R
C19 C 0.83332(19) 0.08944(19) -0.18495(13) 0.0233(4) Uani 1 1 d .
H19 H 0.7512 0.1298 -0.1634 0.028 Uiso 1 1 calc R
C20 C 0.9392(2) 0.12482(18) -0.16830(12) 0.0217(4) Uani 1 1 d .
C21 C 1.0584(2) 0.0611(2) -0.19956(13) 0.0255(4) Uani 1 1 d .
H21 H 1.1323 0.0819 -0.1882 0.031 Uiso 1 1 calc R
C22 C 1.06876(19) -0.03185(19) -0.24687(13) 0.0238(4) Uani 1 1 d .
H22 H 1.1496 -0.0751 -0.2686 0.029 Uiso 1 1 calc R
C23 C 0.9237(2) 0.18081(18) -0.01756(12) 0.0195(4) Uani 1 1 d .
H23A H 0.8541 0.1411 -0.0009 0.023 Uiso 1 1 calc R
H23B H 1.0054 0.1166 -0.0005 0.023 Uiso 1 1 calc R
C24 C 0.9250(2) 0.2273(2) -0.11730(13) 0.0300(5) Uani 1 1 d .
H24A H 0.8447 0.2939 -0.1336 0.036 Uiso 1 1 calc R
H24B H 0.9963 0.2648 -0.1337 0.036 Uiso 1 1 calc R
O1W O 0.71133(18) 0.78612(16) 0.33073(11) 0.0448(5) Uani 1 1 d D
O2W O 0.70610(14) 0.71038(14) 0.16857(10) 0.0250(3) Uani 1 1 d .
H1WA H 0.774(3) 0.737(2) 0.3529(17) 0.037 Uiso 1 1 d .
H2WA H 0.633(2) 0.709(2) 0.1646(16) 0.037 Uiso 1 1 d .
H1WB H 0.710(2) 0.774(2) 0.2808(12) 0.037 Uiso 1 1 d D
H2WB H 0.712(2) 0.774(2) 0.1311(17) 0.037 Uiso 1 1 d .

loop_
_atom_site_aniso_label
_atom_site_aniso_U_11
_atom_site_aniso_U_22
_atom_site_aniso_U_33
_atom_site_aniso_U_23
_atom_site_aniso_U_13
_atom_site_aniso_U_12
Bi1 0.01317(4) 0.01255(4) 0.01357(4) -0.00368(3) -0.00103(3) -0.00274(3)
Cl1 0.0201(2) 0.0211(2) 0.0195(2) -0.00027(18) -0.00304(18) -0.00645(18)
N1 0.0217(8) 0.0180(8) 0.0206(8) -0.0077(7) 0.0021(7) -0.0060(7)
C1 0.0189(9) 0.0262(11) 0.0224(10) -0.0083(8) -0.0020(8) -0.0057(8)
Bi2 0.01253(4) 0.01199(4) 0.01293(4) -0.00351(3) -0.00110(3) -0.00203(3)
Cl2 0.0183(2) 0.0235(2) 0.0259(2) -0.00734(19) -0.00526(18) -0.00607(18)
N2 0.0255(9) 0.0180(8) 0.0199(8) -0.0071(7) -0.0010(7) -0.0035(7)
C2 0.0176(9) 0.0214(10) 0.0197(10) -0.0073(8) -0.0017(7) -0.0013(8)
Cl3 0.0152(2) 0.0244(2) 0.0299(3) -0.0140(2) -0.00150(18) -0.00033(18)
N3 0.0235(8) 0.0196(8) 0.0211(8) -0.0107(7) 0.0037(7) -0.0081(7)
C3 0.0222(9) 0.0162(9) 0.0148(9) -0.0018(7) -0.0001(7) -0.0067(7)
Cl4 0.0230(2) 0.0196(2) 0.0188(2) -0.00054(18) -0.00148(18) -0.00702(18)
N4 0.0235(9) 0.0188(8) 0.0195(8) -0.0088(7) -0.0011(7) -0.0021(7)
C4 0.0202(10) 0.0207(10) 0.0229(10) -0.0045(8) -0.0037(8) -0.0054(8)
Cl5 0.0176(2) 0.0209(2) 0.0221(2) -0.00612(18) 0.00047(18) -0.00293(18)
C5 0.0185(9) 0.0186(10) 0.0247(10) -0.0034(8) -0.0007(8) -0.0025(8)
Cl6 0.0230(2) 0.0193(2) 0.0175(2) -0.00088(17) -0.00227(18) -0.00810(18)
C6 0.0178(9) 0.0231(10) 0.0213(10) -0.0035(8) -0.0032(8) -0.0021(8)
Cl7 0.0164(2) 0.0233(2) 0.0247(2) -0.00643(19) -0.00365(18) -0.00566(18)
C7 0.0229(10) 0.0226(10) 0.0207(10) -0.0038(8) -0.0030(8) -0.0079(8)
Cl8 0.0150(2) 0.0269(3) 0.0314(3) -0.0169(2) 0.00020(19) -0.00122(18)
C8 0.0329(11) 0.0154(9) 0.0111(8) -0.0002(7) -0.0005(8) -0.0069(8)
Cl9 0.0215(2) 0.0220(2) 0.0225(2) 0.00310(19) -0.00118(19) -0.00380(19)
C9 0.0211(10) 0.0197(10) 0.0197(10) -0.0029(8) 0.0033(8) -0.0020(8)
Cl10 0.0168(2) 0.0205(2) 0.0210(2) -0.00553(18) 0.00038(17) -0.00168(17)
C10 0.0211(10) 0.0240(10) 0.0222(10) -0.0034(8) -0.0021(8) -0.0081(8)
C11 0.0286(11) 0.0168(9) 0.0195(10) -0.0051(8) -0.0031(8) -0.0055(8)
C12 0.0460(13) 0.0172(10) 0.0186(10) -0.0054(8) -0.0005(9) -0.0085(9)
C13 0.0203(9) 0.0175(9) 0.0234(10) -0.0047(8) 0.0005(8) -0.0016(8)
C14 0.0184(9) 0.0202(10) 0.0242(10) -0.0053(8) -0.0053(8) -0.0049(8)
C15 0.0204(9) 0.0139(9) 0.0140(9) -0.0012(7) 0.0009(7) -0.0055(7)
C16 0.0174(9) 0.0238(10) 0.0228(10) -0.0104(8) -0.0010(8) -0.0009(8)
C17 0.0185(10) 0.0314(11) 0.0249(10) -0.0128(9) -0.0013(8) -0.0065(8)
C18 0.0203(10) 0.0245(11) 0.0267(11) -0.0075(8) -0.0014(8) -0.0050(8)
C19 0.0238(10) 0.0205(10) 0.0236(10) -0.0066(8) 0.0015(8) -0.0025(8)
C20 0.0353(11) 0.0169(9) 0.0118(9) -0.0008(7) -0.0010(8) -0.0069(8)
C21 0.0264(11) 0.0321(12) 0.0223(10) -0.0071(9) -0.0015(8) -0.0134(9)
C22 0.0200(10) 0.0281(11) 0.0211(10) -0.0059(8) -0.0001(8) -0.0027(8)
C23 0.0270(10) 0.0152(9) 0.0173(9) -0.0043(7) -0.0019(8) -0.0062(8)
C24 0.0555(15) 0.0196(10) 0.0179(10) -0.0041(8) 0.0011(10) -0.0155(10)
O1W 0.0591(11) 0.0294(9) 0.0346(9) -0.0183(8) -0.0272(9) 0.0197(8)
O2W 0.0260(7) 0.0199(7) 0.0277(8) -0.0065(6) -0.0082(6) -0.0011(6)

loop_
_atom_type_symbol
_atom_type_description
_atom_type_scat_dispersion_real
_atom_type_scat_dispersion_imag
_atom_type_scat_source
C C 0.0033 0.0016 'International Tables Vol C Tables 4.2.6.8 and 6.1.1.4'
H H 0.0000 0.0000 'International Tables Vol C Tables 4.2.6.8 and 6.1.1.4'
Bi Bi -4.1077 10.2566 'International Tables Vol C Tables 4.2.6.8 and 6.1.1.4'
Cl Cl 0.1484 0.1585 'International Tables Vol C Tables 4.2.6.8 and 6.1.1.4'
N N 0.0061 0.0033 'International Tables Vol C Tables 4.2.6.8 and 6.1.1.4'
O O 0.0106 0.0060 'International Tables Vol C Tables 4.2.6.8 and 6.1.1.4'

loop_
_geom_angle_atom_site_label_1
_geom_angle_atom_site_label_2
_geom_angle_atom_site_label_3
_geom_angle
_geom_angle_site_symmetry_1
_geom_angle_site_symmetry_3
Cl2 Bi1 Cl3 87.948(16) . .
Cl2 Bi1 Cl4 87.330(16) . .
Cl3 Bi1 Cl4 93.007(16) . .
Cl2 Bi1 Cl1 91.401(16) . .
Cl3 Bi1 Cl1 92.165(16) . .
Cl4 Bi1 Cl1 174.626(13) . .
Cl2 Bi1 Cl5 94.409(15) . 2_675
Cl3 Bi1 Cl5 177.641(14) . 2_675
Cl4 Bi1 Cl5 87.022(15) . 2_675
Cl1 Bi1 Cl5 87.870(15) . 2_675
Cl2 Bi1 Cl5 171.306(15) . .
Cl3 Bi1 Cl5 86.792(15) . .
Cl4 Bi1 Cl5 86.039(15) . .
Cl1 Bi1 Cl5 95.710(14) . .
Cl5 Bi1 Cl5 90.857(13) 2_675 .
C5 N1 C1 121.67(18) . .
C5 N1 H1 119.2 . .
C1 N1 H1 119.2 . .
N1 C1 C2 119.61(18) . .
N1 C1 H1A 120.2 . .
C2 C1 H1A 120.2 . .
Cl8 Bi2 Cl7 87.458(16) . .
Cl8 Bi2 Cl9 93.698(17) . .
Cl7 Bi2 Cl9 89.323(16) . .
Cl8 Bi2 Cl6 92.617(16) . .
Cl7 Bi2 Cl6 86.450(15) . .
Cl9 Bi2 Cl6 172.237(15) . .
Cl8 Bi2 Cl10 173.217(15) . .
Cl7 Bi2 Cl10 98.512(15) . .
Cl9 Bi2 Cl10 89.611(15) . .
Cl6 Bi2 Cl10 84.586(14) . .
Cl8 Bi2 Cl10 86.162(15) . 2_766
Cl7 Bi2 Cl10 172.478(14) . 2_766
Cl9 Bi2 Cl10 95.057(15) . 2_766
Cl6 Bi2 Cl10 89.864(14) . 2_766
Cl10 Bi2 Cl10 87.650(14) . 2_766
C6 N2 C10 122.29(18) . .
C6 N2 H2 118.9 . .
C10 N2 H2 118.9 . .
C1 C2 C3 120.51(18) . .
C1 C2 H2A 119.7 . .
C3 C2 H2A 119.7 . .
C13 N3 C17 122.30(18) . .
C13 N3 H3 118.8 . .
C17 N3 H3 118.8 . .
C2 C3 C4 117.72(18) . .
C2 C3 C11 121.14(17) . .
C4 C3 C11 121.13(18) . .
C22 N4 C18 122.73(18) . .
C22 N4 H4 118.6 . .
C18 N4 H4 118.6 . .
C5 C4 C3 119.96(18) . .
C5 C4 H4A 120.0 . .
C3 C4 H4A 120.0 . .
Bi1 Cl5 Bi1 89.143(13) 2_675 .
N1 C5 C4 120.47(18) . .
N1 C5 H5 119.8 . .
C4 C5 H5 119.8 . .
N2 C6 C7 119.79(18) . .
N2 C6 H6 120.1 . .
C7 C6 H6 120.1 . .
C6 C7 C8 120.03(19) . .
C6 C7 H7 120.0 . .
C8 C7 H7 120.0 . .
C9 C8 C7 118.04(18) . .
C9 C8 C12 121.09(19) . .
C7 C8 C12 120.87(19) . .
C10 C9 C8 119.93(18) . .
C10 C9 H9 120.0 . .
C8 C9 H9 120.0 . .
Bi2 Cl10 Bi2 92.349(14) . 2_766
N2 C10 C9 119.86(19) . .
N2 C10 H10 120.1 . .
C9 C10 H10 120.1 . .
C3 C11 C12 111.46(16) . .
C3 C11 H11A 109.3 . .
C12 C11 H11A 109.3 . .
C3 C11 H11B 109.3 . .
C12 C11 H11B 109.3 . .
H11A C11 H11B 108.0 . .
C8 C12 C11 112.71(17) . .
C8 C12 H12A 109.0 . .
C11 C12 H12A 109.0 . .
C8 C12 H12B 109.0 . .
C11 C12 H12B 109.0 . .
H12A C12 H12B 107.8 . .
N3 C13 C14 119.80(18) . .
N3 C13 H13 120.1 . .
C14 C13 H13 120.1 . .
C13 C14 C15 120.16(18) . .
C13 C14 H14 119.9 . .
C15 C14 H14 119.9 . .
C14 C15 C16 117.98(18) . .
C14 C15 C23 120.88(17) . .
C16 C15 C23 121.14(17) . .
C17 C16 C15 120.09(18) . .
C17 C16 H16 120.0 . .
C15 C16 H16 120.0 . .
N3 C17 C16 119.58(18) . .
N3 C17 H17 120.2 . .
C16 C17 H17 120.2 . .
N4 C18 C19 119.88(19) . .
N4 C18 H18 120.1 . .
C19 C18 H18 120.1 . .
C18 C19 C20 119.74(19) . .
C18 C19 H19 120.1 . .
C20 C19 H19 120.1 . .
C21 C20 C19 118.14(19) . .
C21 C20 C24 121.1(2) . .
C19 C20 C24 120.7(2) . .
C22 C21 C20 120.02(19) . .
C22 C21 H21 120.0 . .
C20 C21 H21 120.0 . .
N4 C22 C21 119.47(19) . .
N4 C22 H22 120.3 . .
C21 C22 H22 120.3 . .
C15 C23 C24 110.89(16) . .
C15 C23 H23A 109.5 . .
C24 C23 H23A 109.5 . .
C15 C23 H23B 109.5 . .
C24 C23 H23B 109.5 . .
H23A C23 H23B 108.0 . .
C20 C24 C23 112.82(17) . .
C20 C24 H24A 109.0 . .
C23 C24 H24A 109.0 . .
C20 C24 H24B 109.0 . .
C23 C24 H24B 109.0 . .
H24A C24 H24B 107.8 . .
H1WA O1W H1WB 107(2) . .
H2WA O2W H2WB 104(2) . .

loop_
_geom_bond_atom_site_label_1
_geom_bond_atom_site_label_2
_geom_bond_distance
_geom_bond_site_symmetry_2
Bi1 Cl2 2.5650(5) .
Bi1 Cl3 2.5824(5) .
Bi1 Cl4 2.6173(5) .
Bi1 Cl1 2.7683(5) .
Bi1 Cl5 2.9022(5) 2_675
Bi1 Cl5 2.9902(5) .
N1 C5 1.340(3) .
N1 C1 1.351(2) .
N1 H1 0.8800 .
C1 C2 1.374(3) .
C1 H1A 0.9500 .
Bi2 Cl8 2.5996(5) .
Bi2 Cl7 2.6072(5) .
Bi2 Cl9 2.6763(5) .
Bi2 Cl6 2.6962(5) .
Bi2 Cl10 2.8718(5) .
Bi2 Cl10 2.8986(5) 2_766
N2 C6 1.339(3) .
N2 C10 1.344(3) .
N2 H2 0.8800 .
C2 C3 1.397(3) .
C2 H2A 0.9500 .
N3 C13 1.338(3) .
N3 C17 1.343(3) .
N3 H3 0.8800 .
C3 C4 1.398(3) .
C3 C11 1.501(3) .
N4 C22 1.330(3) .
N4 C18 1.342(2) .
N4 H4 0.8800 .
C4 C5 1.373(3) .
C4 H4A 0.9500 .
Cl5 Bi1 2.9023(5) 2_675
C5 H5 0.9500 .
C6 C7 1.370(3) .
C6 H6 0.9500 .
C7 C8 1.399(3) .
C7 H7 0.9500 .
C8 C9 1.396(3) .
C8 C12 1.500(3) .
C9 C10 1.370(3) .
C9 H9 0.9500 .
Cl10 Bi2 2.8986(5) 2_766
C10 H10 0.9500 .
C11 C12 1.534(3) .
C11 H11A 0.9900 .
C11 H11B 0.9900 .
C12 H12A 0.9900 .
C12 H12B 0.9900 .
C13 C14 1.376(3) .
C13 H13 0.9500 .
C14 C15 1.392(3) .
C14 H14 0.9500 .
C15 C16 1.395(3) .
C15 C23 1.498(3) .
C16 C17 1.378(3) .
C16 H16 0.9500 .
C17 H17 0.9500 .
C18 C19 1.365(3) .
C18 H18 0.9500 .
C19 C20 1.397(3) .
C19 H19 0.9500 .
C20 C21 1.395(3) .
C20 C24 1.499(3) .
C21 C22 1.375(3) .
C21 H21 0.9500 .
C22 H22 0.9500 .
C23 C24 1.533(3) .
C23 H23A 0.9900 .
C23 H23B 0.9900 .
C24 H24A 0.9900 .
C24 H24B 0.9900 .
O1W H1WA 0.80(3) .
O1W H1WB 0.819(16) .
O2W H2WA 0.81(2) .
O2W H2WB 0.85(3) .

loop_
_geom_hbond_atom_site_label_D
_geom_hbond_atom_site_label_H
_geom_hbond_atom_site_label_A
_geom_hbond_distance_DH
_geom_hbond_distance_HA
_geom_hbond_distance_DA
_geom_hbond_angle_DHA
_geom_hbond_site_symmetry_A
N1 H1 O1W 0.88 1.86 2.686(2) 155.1 .
N1 H1 Cl4 0.88 2.98 3.5239(17) 121.7 2_675
N2 H2 Cl2 0.88 2.69 3.3606(18) 133.9 1_566
N2 H2 Cl3 0.88 2.51 3.2194(18) 138.7 1_566
N3 H3 O2W 0.88 2.18 2.895(2) 137.6 .
N3 H3 Cl6 0.88 2.69 3.3248(17) 130.2 .
N4 H4 Cl7 0.88 2.62 3.3117(17) 135.7 2_755
N4 H4 Cl8 0.88 2.58 3.2656(18) 135.9 2_755
O1W H1WB O2W 0.819(16) 2.021(17) 2.829(2) 169(2) .
O1W H1WA Cl10 0.80(3) 2.68(3) 3.2788(17) 132(2) .
O2W H2WA Cl1 0.81(2) 2.52(2) 3.2587(16) 151(2) .
O2W H2WB Cl5 0.85(3) 2.33(3) 3.1702(16) 168(2) .
